data_7020542
loop_
_publ_author_name
'Hu, Peng'
'Zhu, Mei'
'Mei, Xuelan'
'Tian, Haixia'
'Ma, Yue'
'Li, Licun'
'Liao, Daizheng'

_publ_section_title
;
 Single-molecule magnets based on rare earth complexes with chelating
 benzimidazole-substituted nitronyl nitroxide radicals.
;
_journal_issue 48
_journal_name_full 'Dalton transactions (Cambridge, England : 2003)'
_journal_page_first 14651
_journal_page_last 14656
_journal_paper_doi 10.1039/c2dt31806g
_journal_volume 41
_journal_year 2012
_chemical_formula_sum 'C29 H29 Dy F9 N4 O8'
_chemical_formula_weight 895.06
_chemical_name_systematic
;
?
;
_space_group_IT_number 14
_symmetry_cell_setting monoclinic
_symmetry_space_group_name_Hall '-P 2ybc'
_symmetry_space_group_name_H-M 'P 1 21/c 1'
_atom_sites_solution_hydrogens geom
_atom_sites_solution_primary direct
_atom_sites_solution_secondary difmap
_audit_creation_method SHELXL-97
_cell_angle_alpha 90.00
_cell_angle_beta 90.86(3)
_cell_angle_gamma 90.00
_cell_formula_units_Z 8
_cell_length_a 19.763(4)
_cell_length_b 21.816(4)
_cell_length_c 16.480(3)
_cell_measurement_reflns_used 14618
_cell_measurement_temperature 293(2)
_cell_measurement_theta_max 25.8788
_cell_measurement_theta_min 2.4574
_cell_volume 7105(2)
_computing_cell_refinement CrystalClear
_computing_data_collection CrystalClear
_computing_data_reduction CrystalClear
_computing_molecular_graphics 'Bruker SHELXTL'
_computing_publication_material 'CrystalStructure 3.8'
_computing_structure_refinement 'SHELXL-97 (Sheldrick, 1997)'
_computing_structure_solution 'SHELXS-97 (Sheldrick, 1990)'
_diffrn_ambient_temperature 293(2)
_diffrn_measured_fraction_theta_full 0.990
_diffrn_measured_fraction_theta_max 0.990
_diffrn_measurement_device_type 'CCD area detector'
_diffrn_measurement_method 'phi and omega scans'
_diffrn_radiation_monochromator graphite
_diffrn_radiation_source 'fine-focus sealed tube'
_diffrn_radiation_type MoK\a
_diffrn_radiation_wavelength 0.71073
_diffrn_reflns_av_R_equivalents 0.0711
_diffrn_reflns_av_sigmaI/netI 0.0636
_diffrn_reflns_limit_h_max 23
_diffrn_reflns_limit_h_min -23
_diffrn_reflns_limit_k_max 25
_diffrn_reflns_limit_k_min -25
_diffrn_reflns_limit_l_max 19
_diffrn_reflns_limit_l_min -19
_diffrn_reflns_number 56372
_diffrn_reflns_theta_full 25.01
_diffrn_reflns_theta_max 25.01
_diffrn_reflns_theta_min 2.47
_exptl_absorpt_coefficient_mu 2.202
_exptl_absorpt_correction_T_max 1.0000
_exptl_absorpt_correction_T_min 0.6221
_exptl_absorpt_correction_type multi-scan
_exptl_absorpt_process_details SADABS
_exptl_crystal_colour blue
_exptl_crystal_density_diffrn 1.674
_exptl_crystal_density_meas ?
_exptl_crystal_density_method 'not measured'
_exptl_crystal_description prsim
_exptl_crystal_F_000 3535
_exptl_crystal_size_max 0.30
_exptl_crystal_size_mid 0.20
_exptl_crystal_size_min 0.10
_refine_diff_density_max 1.306
_refine_diff_density_min -1.552
_refine_diff_density_rms 0.141
_refine_ls_extinction_method none
_refine_ls_goodness_of_fit_ref 1.052
_refine_ls_hydrogen_treatment constr
_refine_ls_matrix_type full
_refine_ls_number_parameters 933
_refine_ls_number_reflns 12405
_refine_ls_number_restraints 102
_refine_ls_restrained_S_all 1.070
_refine_ls_R_factor_all 0.0913
_refine_ls_R_factor_gt 0.0683
_refine_ls_shift/su_max 0.001
_refine_ls_shift/su_mean 0.000
_refine_ls_structure_factor_coef Fsqd
_refine_ls_weighting_details 'calc w=1/[\s^2^(Fo^2^)+(0.0986P)^2^+13.5743P] where P=(Fo^2^+2Fc^2^)/3'
_refine_ls_weighting_scheme calc
_refine_ls_wR_factor_gt 0.1667
_refine_ls_wR_factor_ref 0.1852
_reflns_number_gt 9474
_reflns_number_total 12405
_reflns_threshold_expression >2sigma(I)
_cod_data_source_file c2dt31806g.txt
_cod_data_source_block 3
_cod_depositor_comments
;
The following automatic conversions were performed:

'_exptl_absorpt_correction_type' value 'Multi-scan' changed to
'multi-scan' according to
/home/saulius/struct/CIF-dictionaries/cif_core.dic dictionary named
'cif_core.dic' version 2.4.2 from 2011-04-26.

Automatic conversion script
Id: cif_fix_values 1891 2012-01-12 08:04:46Z andrius 

The following automatic conversions were performed:

'_exptl_crystal_density_meas' value 'NONE' was changed to '?' - the
value is perceived as not measured.

Automatic conversion script
Id: cif_fix_values 3008 2015-01-20 13:52:24Z robertas 
;
_cod_original_sg_symbol_H-M p2(1)/c
_cod_database_code 7020542

loop_
_symmetry_equiv_pos_as_xyz
'x, y, z'
'-x, y+1/2, -z+1/2'
'-x, -y, -z'
'x, -y-1/2, z-1/2'

loop_
_atom_site_label
_atom_site_type_symbol
_atom_site_fract_x
_atom_site_fract_y
_atom_site_fract_z
_atom_site_U_iso_or_equiv
_atom_site_adp_type
_atom_site_occupancy
_atom_site_symmetry_multiplicity
_atom_site_calc_flag
_atom_site_refinement_flags
Dy1 Dy 0.680178(19) 0.155892(17) 0.39294(2) 0.03995(14) Uani 1 1 d .
F9 F 0.5521(6) 0.3071(5) 0.5563(6) 0.145(4) Uani 1 1 d .
F5 F 0.4573(5) 0.1411(5) 0.2058(8) 0.153(4) Uani 1 1 d DU
F4 F 0.4732(4) 0.0473(5) 0.2096(7) 0.160(4) Uani 1 1 d D
F6 F 0.4539(4) 0.0884(5) 0.3149(6) 0.133(3) Uani 1 1 d U
F2 F 0.6780(6) -0.0772(4) 0.4132(7) 0.154(4) Uani 1 1 d U
F3 F 0.6420(5) -0.0503(5) 0.2982(7) 0.149(4) Uani 1 1 d .
F7 F 0.4983(5) 0.3110(5) 0.4424(7) 0.141(3) Uani 1 1 d .
F8 F 0.5600(5) 0.3853(4) 0.4801(7) 0.145(4) Uani 1 1 d .
F1 F 0.7408(6) -0.0903(4) 0.3137(7) 0.158(4) Uani 1 1 d U
O8 O 0.5980(3) 0.2331(4) 0.7295(4) 0.073(2) Uani 1 1 d .
O7 O 0.6203(3) 0.1120(3) 0.5016(3) 0.0458(13) Uani 1 1 d .
O4 O 0.6079(3) 0.2361(3) 0.4354(4) 0.0551(15) Uani 1 1 d .
O6 O 0.7038(3) 0.1415(3) 0.2558(3) 0.0544(15) Uani 1 1 d .
O2 O 0.7924(3) 0.1241(3) 0.3963(4) 0.0530(15) Uani 1 1 d .
O5 O 0.5759(3) 0.1378(3) 0.3280(4) 0.0539(15) Uani 1 1 d .
O1 O 0.6804(3) 0.0477(3) 0.3832(3) 0.0516(14) Uani 1 1 d .
O3 O 0.7307(3) 0.2477(3) 0.3521(3) 0.0579(16) Uani 1 1 d .
N7 N 0.7248(3) 0.2380(3) 0.6586(4) 0.0485(17) Uani 1 1 d .
H7 H 0.7090 0.2478 0.7052 0.058 Uiso 1 1 d R
N6 N 0.5842(3) 0.1943(3) 0.6735(4) 0.0501(18) Uani 1 1 d .
N8 N 0.7286(3) 0.1984(3) 0.5321(4) 0.0382(14) Uani 1 1 d .
N5 N 0.5955(3) 0.1378(3) 0.5640(4) 0.0420(16) Uani 1 1 d .
C10 C 0.5225(4) 0.1529(4) 0.6754(6) 0.052(2) Uani 1 1 d .
C13 C 0.5250(4) 0.1221(4) 0.5906(5) 0.050(2) Uani 1 1 d .
C8 C 0.6245(4) 0.1808(4) 0.6098(5) 0.0412(18) Uani 1 1 d .
C28 C 0.7241(5) 0.0102(4) 0.3610(5) 0.048(2) Uani 1 1 d .
C6 C 0.7879(4) 0.2512(4) 0.6303(5) 0.051(2) Uani 1 1 d .
C22 C 0.6696(7) 0.3275(5) 0.4153(7) 0.076(3) Uani 1 1 d .
H22 H 0.6708 0.3690 0.4284 0.091 Uiso 1 1 calc R
C5 C 0.7896(4) 0.2273(4) 0.5516(5) 0.0429(18) Uani 1 1 d .
C17 C 0.6050(5) 0.0948(5) 0.2016(6) 0.063(3) Uani 1 1 d .
H17 H 0.5873 0.0718 0.1588 0.076 Uiso 1 1 calc R
C29 C 0.6972(8) -0.0534(5) 0.3437(10) 0.090(3) Uani 1 1 d U
C26 C 0.8232(5) 0.0758(5) 0.3725(6) 0.063(3) Uani 1 1 d .
C11 C 0.4607(5) 0.1932(6) 0.6923(8) 0.089(4) Uani 1 1 d .
H11A H 0.4538 0.2214 0.6482 0.134 Uiso 1 1 calc R
H11B H 0.4682 0.2157 0.7417 0.134 Uiso 1 1 calc R
H11C H 0.4213 0.1678 0.6976 0.134 Uiso 1 1 calc R
C9 C 0.5354(7) 0.1082(6) 0.7461(6) 0.085(4) Uani 1 1 d .
H9A H 0.5491 0.1308 0.7936 0.128 Uiso 1 1 calc R
H9B H 0.5706 0.0800 0.7318 0.128 Uiso 1 1 calc R
H9C H 0.4947 0.0859 0.7571 0.128 Uiso 1 1 calc R
C19 C 0.7179(6) 0.0907(6) 0.1288(6) 0.082(3) Uani 1 1 d .
H19A H 0.7339 0.1265 0.1012 0.123 Uiso 1 1 calc R
H19B H 0.6914 0.0662 0.0919 0.123 Uiso 1 1 calc R
H19C H 0.7559 0.0672 0.1484 0.123 Uiso 1 1 calc R
C15 C 0.4884(6) 0.0987(5) 0.2486(6) 0.077(3) Uani 1 1 d DU
C12 C 0.5188(6) 0.0530(5) 0.5926(8) 0.086(4) Uani 1 1 d .
H12A H 0.5173 0.0374 0.5381 0.128 Uiso 1 1 calc R
H12B H 0.4781 0.0417 0.6200 0.128 Uiso 1 1 calc R
H12C H 0.5572 0.0359 0.6210 0.128 Uiso 1 1 calc R
C14 C 0.4760(6) 0.1495(7) 0.5255(7) 0.094(4) Uani 1 1 d .
H14A H 0.4799 0.1934 0.5256 0.140 Uiso 1 1 calc R
H14B H 0.4304 0.1381 0.5376 0.140 Uiso 1 1 calc R
H14C H 0.4876 0.1340 0.4730 0.140 Uiso 1 1 calc R
C25 C 0.9018(7) 0.0814(8) 0.3708(10) 0.117(5) Uani 1 1 d U
H25A H 0.9207 0.0438 0.3509 0.176 Uiso 1 1 calc R
H25B H 0.9188 0.0891 0.4247 0.176 Uiso 1 1 calc R
H25C H 0.9141 0.1145 0.3358 0.176 Uiso 1 1 calc R
C18 C 0.6748(5) 0.1098(4) 0.1997(5) 0.058(2) Uani 1 1 d .
C16 C 0.5619(5) 0.1117(4) 0.2613(5) 0.057(2) Uani 1 1 d .
C4 C 0.8503(4) 0.2327(4) 0.5070(5) 0.054(2) Uani 1 1 d .
H4 H 0.8539 0.2161 0.4552 0.064 Uiso 1 1 calc R
C1 C 0.8436(5) 0.2817(5) 0.6674(6) 0.072(3) Uani 1 1 d .
H1 H 0.8416 0.2973 0.7198 0.086 Uiso 1 1 calc R
C7 C 0.6913(4) 0.2068(3) 0.5974(5) 0.0385(17) Uani 1 1 d .
C27 C 0.7922(5) 0.0195(5) 0.3543(7) 0.069(3) Uani 1 1 d .
H27 H 0.8190 -0.0128 0.3369 0.083 Uiso 1 1 calc R
C2 C 0.9011(5) 0.2869(5) 0.6211(7) 0.074(3) Uani 1 1 d .
H2A H 0.9390 0.3066 0.6428 0.089 Uiso 1 1 calc R
C21 C 0.6143(6) 0.2928(4) 0.4413(6) 0.062(3) Uani 1 1 d .
C23 C 0.7228(6) 0.3036(5) 0.3710(6) 0.070(3) Uani 1 1 d .
C24 C 0.7785(8) 0.3471(6) 0.3410(9) 0.098(4) Uani 1 1 d U
H24A H 0.8207 0.3254 0.3387 0.147 Uiso 1 1 calc R
H24B H 0.7830 0.3811 0.3777 0.147 Uiso 1 1 calc R
H24C H 0.7665 0.3620 0.2879 0.147 Uiso 1 1 calc R
C20 C 0.5562(7) 0.3251(5) 0.4814(8) 0.079(3) Uani 1 1 d .
C3 C 0.9033(5) 0.2632(5) 0.5426(7) 0.068(3) Uani 1 1 d .
H3 H 0.9427 0.2683 0.5132 0.082 Uiso 1 1 calc R
Dy2 Dy 0.12682(2) 0.13981(2) 0.09485(3) 0.05218(16) Uani 1 1 d .
F14 F 0.0259(6) 0.3450(4) 0.0005(8) 0.150(4) Uani 1 1 d U
F17 F 0.1524(6) 0.0314(6) -0.1670(6) 0.161(4) Uani 1 1 d U
F10 F 0.3091(8) 0.2440(9) 0.2180(11) 0.237(7) Uani 1 1 d DU
F12 F 0.2739(7) 0.2716(7) 0.3302(9) 0.224(7) Uani 1 1 d .
F15 F 0.0977(6) 0.3949(4) 0.0743(8) 0.161(4) Uani 1 1 d .
F13 F 0.0292(7) 0.3360(5) 0.1286(8) 0.174(5) Uani 1 1 d .
F18 F 0.1371(8) 0.1184(7) -0.2018(6) 0.193(6) Uani 1 1 d .
F16 F 0.0618(6) 0.0512(7) -0.2215(7) 0.181(4) Uani 1 1 d DU
F11 F 0.3081(6) 0.1781(7) 0.3177(8) 0.173(5) Uani 1 1 d D
O10 O 0.1130(3) 0.0503(3) 0.1815(4) 0.0642(17) Uani 1 1 d .
O15 O 0.0644(4) 0.1784(4) 0.2082(4) 0.073(2) Uani 1 1 d .
O12 O 0.1220(4) 0.1075(4) -0.0390(4) 0.073(2) Uani 1 1 d .
O13 O 0.2148(4) 0.1950(4) 0.0387(5) 0.081(2) Uani 1 1 d .
O16 O 0.2033(4) 0.1633(4) 0.1998(5) 0.077(2) Uani 1 1 d .
O9 O 0.3164(4) -0.0194(5) 0.2900(5) 0.100(3) Uani 1 1 d .
O14 O 0.0846(4) 0.2355(3) 0.0604(5) 0.078(2) Uani 1 1 d .
O11 O 0.0161(3) 0.1040(3) 0.0684(4) 0.0660(18) Uani 1 1 d .
N4 N 0.1572(4) 0.0305(4) 0.2332(5) 0.0546(19) Uani 1 1 d .
N1 N 0.2301(4) 0.0649(4) 0.0803(4) 0.0570(19) Uani 1 1 d .
N3 N 0.2544(4) -0.0024(4) 0.2858(5) 0.069(2) Uani 1 1 d .
N2 N 0.3225(4) 0.0182(4) 0.1322(5) 0.066(2) Uani 1 1 d .
H2 H 0.3487 -0.0002 0.1666 0.079 Uiso 1 1 d R
C39 C -0.0907(6) 0.0691(6) 0.0191(9) 0.097(4) Uani 1 1 d .
H39A H -0.0986 0.0634 0.0759 0.146 Uiso 1 1 calc R
H39B H -0.1025 0.0324 -0.0099 0.146 Uiso 1 1 calc R
H39C H -0.1178 0.1026 -0.0008 0.146 Uiso 1 1 calc R
C51 C 0.2575(5) 0.0352(4) 0.1438(6) 0.057(2) Uani 1 1 d .
C52 C 0.2239(5) 0.0228(4) 0.2184(5) 0.053(2) Uani 1 1 d .
C48 C 0.2834(5) 0.0652(5) 0.0231(6) 0.056(2) Uani 1 1 d .
C50 C 0.4012(5) 0.0316(5) 0.0146(7) 0.072(3) Uani 1 1 d .
H50 H 0.4388 0.0115 0.0366 0.086 Uiso 1 1 calc R
C49 C 0.3406(5) 0.0376(5) 0.0551(6) 0.057(2) Uani 1 1 d .
C57 C 0.1373(5) 0.0074(5) 0.3147(6) 0.067(3) Uani 1 1 d .
C54 C 0.2084(6) -0.0027(5) 0.3569(6) 0.070(3) Uani 1 1 d .
C38 C -0.0173(5) 0.0834(5) 0.0067(8) 0.071(3) Uani 1 1 d .
C46 C 0.3430(6) 0.0872(6) -0.0959(6) 0.075(3) Uani 1 1 d .
H46 H 0.3455 0.1043 -0.1475 0.090 Uiso 1 1 calc R
C45 C 0.4005(6) 0.0582(6) -0.0619(7) 0.083(4) Uani 1 1 d .
H45 H 0.4399 0.0570 -0.0921 0.100 Uiso 1 1 calc R
C36 C 0.0787(6) 0.0873(6) -0.0867(6) 0.072(3) Uani 1 1 d .
C47 C 0.2844(5) 0.0906(6) -0.0556(6) 0.073(3) Uani 1 1 d .
H47 H 0.2462 0.1090 -0.0785 0.087 Uiso 1 1 calc R
C37 C 0.0102(6) 0.0748(7) -0.0710(7) 0.089(4) Uani 1 1 d .
H37 H -0.0176 0.0605 -0.1130 0.107 Uiso 1 1 calc R
C31 C 0.1164(8) 0.2864(6) 0.0591(8) 0.094(4) Uani 1 1 d .
C32 C 0.1822(8) 0.3004(7) 0.0493(9) 0.103(4) Uani 1 1 d U
H32 H 0.1965 0.3410 0.0513 0.123 Uiso 1 1 calc R
C33 C 0.2327(7) 0.2495(8) 0.0351(8) 0.095(4) Uani 1 1 d U
C42 C 0.1477(8) 0.2305(7) 0.2880(10) 0.111(5) Uani 1 1 d .
H42 H 0.1549 0.2596 0.3284 0.133 Uiso 1 1 calc R
C40 C 0.0220(8) 0.2389(7) 0.3159(9) 0.118(5) Uani 1 1 d .
H40A H -0.0071 0.2652 0.2843 0.177 Uiso 1 1 calc R
H40B H 0.0414 0.2617 0.3603 0.177 Uiso 1 1 calc R
H40C H -0.0038 0.2052 0.3366 0.177 Uiso 1 1 calc R
C44 C 0.2736(9) 0.2228(8) 0.2814(10) 0.148(8) Uani 1 1 d D
C58 C 0.0942(6) 0.0542(7) 0.3526(7) 0.093(4) Uani 1 1 d U
H58A H 0.1201 0.0908 0.3618 0.140 Uiso 1 1 calc R
H58B H 0.0780 0.0390 0.4034 0.140 Uiso 1 1 calc R
H58C H 0.0565 0.0632 0.3173 0.140 Uiso 1 1 calc R
C55 C 0.2174(7) -0.0627(7) 0.4044(8) 0.104(5) Uani 1 1 d .
H55A H 0.2025 -0.0965 0.3713 0.157 Uiso 1 1 calc R
H55B H 0.1910 -0.0611 0.4528 0.157 Uiso 1 1 calc R
H55C H 0.2643 -0.0680 0.4188 0.157 Uiso 1 1 calc R
C56 C 0.0994(7) -0.0528(7) 0.2996(9) 0.110(5) Uani 1 1 d .
H56A H 0.0593 -0.0449 0.2678 0.165 Uiso 1 1 calc R
H56B H 0.0871 -0.0706 0.3506 0.165 Uiso 1 1 calc R
H56C H 0.1280 -0.0807 0.2710 0.165 Uiso 1 1 calc R
C53 C 0.2328(8) 0.0500(8) 0.4097(9) 0.119(5) Uani 1 1 d .
H53A H 0.2779 0.0416 0.4291 0.179 Uiso 1 1 calc R
H53B H 0.2032 0.0545 0.4550 0.179 Uiso 1 1 calc R
H53C H 0.2327 0.0871 0.3785 0.179 Uiso 1 1 calc R
C30 C 0.0679(9) 0.3419(6) 0.0635(12) 0.105(4) Uani 1 1 d U
C35 C 0.1063(9) 0.0736(11) -0.1694(9) 0.121(5) Uani 1 1 d DU
C34 C 0.3039(6) 0.2681(9) 0.0210(10) 0.131(7) Uani 1 1 d .
H34A H 0.3241 0.2818 0.0711 0.197 Uiso 1 1 calc R
H34B H 0.3047 0.3008 -0.0179 0.197 Uiso 1 1 calc R
H34C H 0.3288 0.2337 0.0007 0.197 Uiso 1 1 calc R
C43 C 0.2028(8) 0.2033(6) 0.2524(9) 0.097(4) Uani 1 1 d .
C41 C 0.0773(9) 0.2148(6) 0.2635(9) 0.100(4) Uani 1 1 d U

loop_
_atom_site_aniso_label
_atom_site_aniso_U_11
_atom_site_aniso_U_22
_atom_site_aniso_U_33
_atom_site_aniso_U_23
_atom_site_aniso_U_13
_atom_site_aniso_U_12
Dy1 0.0437(2) 0.0417(2) 0.0344(2) -0.00095(15) -0.00089(16) -0.00085(16)
F9 0.200(10) 0.123(8) 0.111(7) -0.004(6) 0.023(7) 0.056(7)
F5 0.104(6) 0.157(7) 0.198(8) 0.053(6) -0.038(6) 0.000(5)
F4 0.098(6) 0.172(10) 0.210(11) -0.064(9) -0.041(6) -0.036(6)
F6 0.102(5) 0.171(7) 0.126(6) 0.002(5) 0.001(5) -0.041(5)
F2 0.199(9) 0.093(6) 0.171(8) 0.022(6) 0.015(7) -0.043(6)
F3 0.130(8) 0.143(9) 0.175(10) -0.046(7) -0.029(7) -0.015(6)
F7 0.114(7) 0.128(8) 0.180(10) -0.026(7) -0.002(7) 0.046(6)
F8 0.170(9) 0.082(6) 0.182(10) -0.021(6) 0.002(7) 0.039(6)
F1 0.176(8) 0.092(6) 0.208(9) -0.038(6) 0.018(7) 0.011(6)
O8 0.065(4) 0.099(6) 0.057(4) -0.036(4) 0.011(3) -0.021(4)
O7 0.054(3) 0.050(3) 0.034(3) -0.008(2) 0.010(3) -0.006(3)
O4 0.055(4) 0.048(4) 0.062(4) -0.003(3) -0.004(3) 0.011(3)
O6 0.060(4) 0.064(4) 0.039(3) 0.000(3) -0.003(3) -0.004(3)
O2 0.038(3) 0.056(4) 0.065(4) -0.011(3) -0.007(3) 0.002(3)
O5 0.048(4) 0.054(4) 0.059(4) -0.002(3) -0.008(3) 0.007(3)
O1 0.051(4) 0.049(3) 0.055(4) -0.005(3) 0.007(3) -0.002(3)
O3 0.085(5) 0.043(4) 0.045(3) 0.002(3) 0.000(3) -0.016(3)
N7 0.044(4) 0.060(5) 0.042(4) -0.007(3) 0.003(3) -0.008(3)
N6 0.044(4) 0.061(5) 0.045(4) -0.012(3) 0.008(3) -0.008(3)
N8 0.039(4) 0.041(4) 0.034(3) -0.002(3) 0.000(3) -0.005(3)
N5 0.040(4) 0.044(4) 0.042(4) -0.005(3) 0.001(3) -0.002(3)
C10 0.046(5) 0.060(6) 0.050(5) -0.010(4) 0.011(4) -0.011(4)
C13 0.035(4) 0.068(6) 0.047(5) -0.003(4) 0.006(4) -0.011(4)
C8 0.036(4) 0.046(5) 0.042(4) 0.000(3) -0.003(3) 0.000(3)
C28 0.063(6) 0.045(5) 0.036(4) 0.002(4) 0.008(4) 0.007(4)
C6 0.041(5) 0.057(5) 0.055(5) -0.011(4) -0.003(4) -0.007(4)
C22 0.111(10) 0.052(6) 0.063(7) -0.007(5) -0.018(6) 0.004(6)
C5 0.044(5) 0.037(4) 0.048(5) 0.000(3) -0.001(4) 0.000(3)
C17 0.080(7) 0.064(6) 0.045(5) -0.013(4) -0.010(5) -0.010(5)
C29 0.104(9) 0.050(6) 0.116(9) -0.012(6) 0.032(8) 0.006(6)
C26 0.057(6) 0.075(7) 0.057(6) -0.008(5) 0.003(5) 0.018(5)
C11 0.054(6) 0.083(8) 0.132(11) -0.035(8) 0.023(7) -0.003(6)
C9 0.119(10) 0.081(8) 0.057(7) 0.007(6) 0.017(6) -0.018(7)
C19 0.108(9) 0.085(8) 0.053(6) -0.014(6) 0.007(6) -0.007(7)
C15 0.075(7) 0.093(8) 0.064(7) 0.003(6) -0.008(6) -0.011(6)
C12 0.091(8) 0.067(7) 0.101(9) -0.021(6) 0.035(7) -0.037(6)
C14 0.054(7) 0.159(14) 0.067(7) 0.003(7) -0.007(6) -0.012(7)
C25 0.090(7) 0.119(9) 0.143(9) -0.025(7) 0.002(7) 0.013(7)
C18 0.087(7) 0.057(6) 0.029(4) -0.002(4) -0.002(4) 0.007(5)
C16 0.064(6) 0.059(6) 0.047(5) 0.008(4) -0.025(5) -0.013(5)
C4 0.047(5) 0.065(6) 0.050(5) 0.003(4) 0.010(4) -0.020(4)
C1 0.068(7) 0.086(8) 0.060(6) -0.017(5) -0.008(5) -0.026(6)
C7 0.039(4) 0.039(4) 0.037(4) -0.001(3) -0.006(3) 0.000(3)
C27 0.061(6) 0.064(6) 0.082(7) -0.028(5) 0.017(5) 0.007(5)
C2 0.056(6) 0.083(8) 0.082(8) -0.009(6) 0.000(5) -0.033(5)
C21 0.084(7) 0.049(6) 0.051(6) -0.007(4) -0.014(5) 0.015(5)
C23 0.093(8) 0.065(7) 0.052(6) 0.021(5) -0.014(6) -0.005(6)
C24 0.122(8) 0.077(7) 0.095(7) 0.010(6) -0.002(7) -0.032(6)
C20 0.099(10) 0.056(7) 0.083(8) -0.001(6) -0.014(7) 0.023(6)
C3 0.052(6) 0.080(7) 0.073(7) -0.001(6) 0.012(5) -0.016(5)
Dy2 0.0472(3) 0.0551(3) 0.0540(3) 0.00051(19) -0.0047(2) 0.00283(19)
F14 0.177(10) 0.096(6) 0.174(10) 0.024(6) -0.045(8) 0.030(6)
F17 0.162(8) 0.210(10) 0.113(7) -0.032(7) 0.034(6) 0.024(8)
F10 0.224(10) 0.258(11) 0.228(10) -0.003(9) 0.017(8) -0.056(8)
F12 0.241(14) 0.208(14) 0.219(14) -0.089(12) -0.092(11) -0.042(11)
F15 0.197(11) 0.060(5) 0.225(12) -0.007(6) -0.027(9) -0.006(6)
F13 0.201(12) 0.141(10) 0.182(12) -0.024(8) 0.060(10) 0.028(8)
F18 0.285(16) 0.214(13) 0.083(7) 0.024(8) 0.054(9) -0.014(12)
F16 0.175(7) 0.237(8) 0.130(6) -0.042(6) -0.003(6) -0.008(7)
F11 0.152(10) 0.202(13) 0.164(11) 0.011(10) -0.061(8) 0.002(9)
O10 0.050(4) 0.077(5) 0.066(4) 0.015(3) -0.005(3) 0.010(3)
O15 0.074(5) 0.079(5) 0.068(5) 0.003(4) 0.013(4) 0.016(4)
O12 0.065(4) 0.096(6) 0.057(4) -0.009(4) -0.007(4) -0.009(4)
O13 0.065(5) 0.076(5) 0.102(6) 0.008(4) 0.008(4) -0.004(4)
O16 0.066(5) 0.096(6) 0.069(5) -0.024(4) -0.011(4) -0.009(4)
O9 0.059(5) 0.156(9) 0.086(6) 0.036(6) 0.001(4) 0.043(5)
O14 0.080(5) 0.055(4) 0.099(6) 0.017(4) -0.004(4) -0.007(4)
O11 0.048(4) 0.074(5) 0.076(5) 0.000(4) -0.009(3) 0.007(3)
N4 0.055(5) 0.057(5) 0.052(4) 0.006(3) 0.002(4) 0.010(4)
N1 0.056(5) 0.070(5) 0.044(4) 0.004(4) -0.007(4) 0.013(4)
N3 0.064(5) 0.088(6) 0.056(5) 0.013(4) 0.001(4) 0.024(5)
N2 0.046(5) 0.080(6) 0.073(6) 0.006(5) -0.002(4) 0.016(4)
C39 0.064(7) 0.087(9) 0.140(12) 0.008(8) -0.009(7) 0.007(6)
C51 0.050(5) 0.057(6) 0.064(6) 0.002(4) 0.011(5) 0.013(4)
C52 0.053(5) 0.053(5) 0.051(5) 0.005(4) -0.004(4) 0.009(4)
C48 0.054(6) 0.063(6) 0.052(5) -0.004(4) 0.006(4) -0.004(5)
C50 0.054(6) 0.083(8) 0.080(8) -0.006(6) 0.019(5) 0.000(5)
C49 0.056(6) 0.065(6) 0.051(5) -0.011(4) 0.003(4) 0.001(5)
C57 0.061(6) 0.078(7) 0.063(6) 0.018(5) 0.009(5) 0.018(5)
C54 0.074(7) 0.085(8) 0.052(6) 0.007(5) 0.005(5) 0.023(6)
C38 0.055(6) 0.056(6) 0.102(9) 0.004(6) -0.016(6) 0.002(5)
C46 0.069(7) 0.105(9) 0.050(6) 0.006(6) 0.016(5) 0.003(6)
C45 0.065(7) 0.109(10) 0.077(8) -0.021(7) 0.033(6) -0.013(7)
C36 0.067(7) 0.091(8) 0.058(6) 0.000(6) -0.014(5) 0.003(6)
C47 0.063(6) 0.093(8) 0.062(6) 0.008(6) 0.007(5) 0.007(6)
C37 0.074(8) 0.119(11) 0.072(8) -0.014(7) -0.021(6) 0.004(7)
C31 0.119(11) 0.069(8) 0.093(9) 0.002(7) -0.021(8) -0.008(8)
C32 0.104(11) 0.074(8) 0.130(12) 0.010(8) -0.006(9) -0.018(7)
C33 0.092(9) 0.108(11) 0.087(9) -0.008(8) 0.005(7) -0.026(7)
C42 0.112(12) 0.096(11) 0.126(13) -0.033(9) 0.010(10) 0.007(9)
C40 0.128(12) 0.098(11) 0.129(13) -0.013(9) 0.036(10) 0.020(9)
C44 0.19(2) 0.149(18) 0.109(14) -0.024(13) -0.036(14) -0.072(16)
C58 0.085(7) 0.116(8) 0.080(7) 0.009(6) 0.017(6) 0.035(6)
C55 0.111(10) 0.109(11) 0.093(9) 0.045(8) 0.007(8) 0.037(9)
C56 0.102(10) 0.131(13) 0.097(10) 0.032(9) -0.008(8) -0.036(9)
C53 0.138(13) 0.134(14) 0.086(10) -0.019(9) 0.002(9) -0.016(11)
C30 0.124(11) 0.059(7) 0.131(12) -0.006(8) -0.018(10) 0.006(7)
C35 0.119(10) 0.180(13) 0.065(8) -0.040(9) -0.007(8) 0.001(10)
C34 0.068(8) 0.196(19) 0.128(13) 0.034(12) -0.007(8) -0.053(10)
C43 0.123(12) 0.070(8) 0.096(10) -0.006(7) -0.032(9) -0.006(8)
C41 0.134(11) 0.085(8) 0.084(8) -0.022(7) 0.046(8) -0.004(8)

loop_
_atom_type_symbol
_atom_type_description
_atom_type_scat_dispersion_real
_atom_type_scat_dispersion_imag
_atom_type_scat_source
C C 0.0033 0.0016 'International Tables Vol C Tables 4.2.6.8 and 6.1.1.4'
H H 0.0000 0.0000 'International Tables Vol C Tables 4.2.6.8 and 6.1.1.4'
Dy Dy -0.1892 4.4098 'International Tables Vol C Tables 4.2.6.8 and 6.1.1.4'
F F 0.0171 0.0103 'International Tables Vol C Tables 4.2.6.8 and 6.1.1.4'
N N 0.0061 0.0033 'International Tables Vol C Tables 4.2.6.8 and 6.1.1.4'
O O 0.0106 0.0060 'International Tables Vol C Tables 4.2.6.8 and 6.1.1.4'

loop_
_geom_angle_atom_site_label_1
_geom_angle_atom_site_label_2
_geom_angle_atom_site_label_3
_geom_angle
O2 Dy1 O6 77.2(2)
O2 Dy1 O3 81.5(2)
O6 Dy1 O3 75.2(2)
O2 Dy1 O5 142.5(2)
O6 Dy1 O5 73.9(2)
O3 Dy1 O5 112.9(2)
O2 Dy1 O7 110.5(2)
O6 Dy1 O7 142.0(2)
O3 Dy1 O7 141.7(2)
O5 Dy1 O7 80.3(2)
O2 Dy1 O1 72.6(2)
O6 Dy1 O1 78.4(2)
O3 Dy1 O1 146.4(2)
O5 Dy1 O1 78.6(2)
O7 Dy1 O1 69.45(19)
O2 Dy1 O4 142.4(2)
O6 Dy1 O4 121.0(2)
O3 Dy1 O4 73.4(2)
O5 Dy1 O4 74.3(2)
O7 Dy1 O4 76.4(2)
O1 Dy1 O4 139.3(2)
O2 Dy1 N8 75.6(2)
O6 Dy1 N8 144.3(2)
O3 Dy1 N8 78.4(2)
O5 Dy1 N8 139.6(2)
O7 Dy1 N8 70.31(19)
O1 Dy1 N8 114.1(2)
O4 Dy1 N8 72.3(2)
N5 O7 Dy1 129.3(5)
C21 O4 Dy1 134.0(7)
C18 O6 Dy1 132.5(6)
C26 O2 Dy1 134.1(6)
C16 O5 Dy1 130.7(6)
C28 O1 Dy1 132.5(5)
C23 O3 Dy1 134.3(7)
C6 N7 C7 106.6(7)
C6 N7 H7 126.6
C7 N7 H7 126.8
O8 N6 C8 125.5(7)
O8 N6 C10 122.8(6)
C8 N6 C10 111.4(7)
C7 N8 C5 103.8(6)
C7 N8 Dy1 123.7(5)
C5 N8 Dy1 131.3(5)
O7 N5 C8 126.9(7)
O7 N5 C13 120.2(6)
C8 N5 C13 112.8(6)
N6 C10 C11 107.6(8)
N6 C10 C9 105.6(8)
C11 C10 C9 110.5(9)
N6 C10 C13 101.7(6)
C11 C10 C13 116.6(9)
C9 C10 C13 113.6(8)
N5 C13 C12 108.0(8)
N5 C13 C10 101.9(6)
C12 C13 C10 114.1(8)
N5 C13 C14 106.2(7)
C12 C13 C14 110.4(9)
C10 C13 C14 115.3(9)
N5 C8 N6 109.9(7)
N5 C8 C7 125.5(7)
N6 C8 C7 124.5(7)
O1 C28 C27 127.7(9)
O1 C28 C29 114.5(9)
C27 C28 C29 117.7(9)
N7 C6 C5 105.8(7)
N7 C6 C1 131.2(8)
C5 C6 C1 123.0(8)
C23 C22 C21 123.8(10)
C23 C22 H22 118.1
C21 C22 H22 118.1
N8 C5 C6 110.4(7)
N8 C5 C4 130.7(7)
C6 C5 C4 118.8(8)
C16 C17 C18 124.9(8)
C16 C17 H17 117.5
C18 C17 H17 117.5
F1 C29 F3 111.6(14)
F1 C29 F2 106.8(13)
F3 C29 F2 105.6(12)
F1 C29 C28 114.4(12)
F3 C29 C28 110.3(11)
F2 C29 C28 107.6(11)
O2 C26 C27 125.2(9)
O2 C26 C25 114.8(10)
C27 C26 C25 119.8(10)
C10 C11 H11A 109.5
C10 C11 H11B 109.5
H11A C11 H11B 109.5
C10 C11 H11C 109.5
H11A C11 H11C 109.5
H11B C11 H11C 109.5
C10 C9 H9A 109.5
C10 C9 H9B 109.5
H9A C9 H9B 109.5
C10 C9 H9C 109.5
H9A C9 H9C 109.5
H9B C9 H9C 109.5
C18 C19 H19A 109.5
C18 C19 H19B 109.5
H19A C19 H19B 109.5
C18 C19 H19C 109.5
H19A C19 H19C 109.5
H19B C19 H19C 109.5
F5 C15 F6 108.9(11)
F5 C15 F4 103.6(11)
F6 C15 F4 98.2(10)
F5 C15 C16 112.8(10)
F6 C15 C16 115.6(9)
F4 C15 C16 116.2(10)
C13 C12 H12A 109.5
C13 C12 H12B 109.5
H12A C12 H12B 109.5
C13 C12 H12C 109.5
H12A C12 H12C 109.5
H12B C12 H12C 109.5
C13 C14 H14A 109.5
C13 C14 H14B 109.5
H14A C14 H14B 109.5
C13 C14 H14C 109.5
H14A C14 H14C 109.5
H14B C14 H14C 109.5
C26 C25 H25A 109.5
C26 C25 H25B 109.5
H25A C25 H25B 109.5
C26 C25 H25C 109.5
H25A C25 H25C 109.5
H25B C25 H25C 109.5
O6 C18 C17 122.1(8)
O6 C18 C19 117.0(10)
C17 C18 C19 120.8(9)
O5 C16 C17 128.3(9)
O5 C16 C15 114.0(9)
C17 C16 C15 117.7(9)
C3 C4 C5 117.8(9)
C3 C4 H4 121.1
C5 C4 H4 121.1
C2 C1 C6 116.2(9)
C2 C1 H1 121.9
C6 C1 H1 121.9
N8 C7 N7 113.3(7)
N8 C7 C8 125.1(7)
N7 C7 C8 121.2(7)
C28 C27 C26 122.7(9)
C28 C27 H27 118.6
C26 C27 H27 118.6
C1 C2 C3 121.2(9)
C1 C2 H2A 119.4
C3 C2 H2A 119.4
O4 C21 C22 126.2(10)
O4 C21 C20 114.8(10)
C22 C21 C20 119.0(10)
O3 C23 C22 125.8(10)
O3 C23 C24 115.1(11)
C22 C23 C24 119.1(11)
C23 C24 H24A 109.5
C23 C24 H24B 109.5
H24A C24 H24B 109.5
C23 C24 H24C 109.5
H24A C24 H24C 109.5
H24B C24 H24C 109.5
F9 C20 F8 108.7(11)
F9 C20 F7 108.8(13)
F8 C20 F7 105.6(10)
F9 C20 C21 109.6(10)
F8 C20 C21 114.5(12)
F7 C20 C21 109.5(10)
C4 C3 C2 123.0(9)
C4 C3 H3 118.5
C2 C3 H3 118.5
O14 Dy2 O12 91.8(3)
O14 Dy2 O13 72.7(3)
O12 Dy2 O13 78.4(3)
O14 Dy2 O16 102.1(3)
O12 Dy2 O16 142.0(3)
O13 Dy2 O16 72.6(3)
O14 Dy2 O11 85.6(2)
O12 Dy2 O11 72.5(2)
O13 Dy2 O11 142.9(3)
O16 Dy2 O11 142.9(3)
O14 Dy2 O15 71.8(3)
O12 Dy2 O15 146.3(3)
O13 Dy2 O15 121.6(3)
O16 Dy2 O15 71.5(3)
O11 Dy2 O15 77.0(3)
O14 Dy2 O10 145.4(2)
O12 Dy2 O10 108.1(3)
O13 Dy2 O10 137.8(2)
O16 Dy2 O10 79.6(3)
O11 Dy2 O10 74.4(2)
O15 Dy2 O10 76.2(2)
O14 Dy2 N1 144.6(3)
O12 Dy2 N1 75.2(2)
O13 Dy2 N1 72.4(3)
O16 Dy2 N1 73.1(3)
O11 Dy2 N1 119.8(2)
O15 Dy2 N1 134.1(2)
O10 Dy2 N1 69.5(2)
N4 O10 Dy2 125.2(5)
C41 O15 Dy2 134.2(9)
C36 O12 Dy2 137.2(7)
C33 O13 Dy2 137.1(9)
C43 O16 Dy2 131.7(9)
C31 O14 Dy2 127.9(8)
C38 O11 Dy2 136.6(7)
O10 N4 C52 125.2(7)
O10 N4 C57 121.6(7)
C52 N4 C57 113.0(7)
C51 N1 C48 103.0(7)
C51 N1 Dy2 122.3(6)
C48 N1 Dy2 129.9(6)
O9 N3 C52 124.7(8)
O9 N3 C54 123.4(8)
C52 N3 C54 111.8(8)
C51 N2 C49 107.6(8)
C51 N2 H2 126.6
C49 N2 H2 125.7
C38 C39 H39A 109.5
C38 C39 H39B 109.5
H39A C39 H39B 109.5
C38 C39 H39C 109.5
H39A C39 H39C 109.5
H39B C39 H39C 109.5
N1 C51 N2 113.3(8)
N1 C51 C52 125.2(8)
N2 C51 C52 121.5(9)
N4 C52 N3 108.8(8)
N4 C52 C51 126.5(8)
N3 C52 C51 124.6(8)
C49 C48 C47 120.0(9)
C49 C48 N1 110.9(8)
C47 C48 N1 129.1(9)
C49 C50 C45 113.6(10)
C49 C50 H50 123.2
C45 C50 H50 123.2
C48 C49 C50 124.6(10)
C48 C49 N2 105.2(8)
C50 C49 N2 130.2(10)
C58 C57 N4 108.0(9)
C58 C57 C56 112.3(11)
N4 C57 C56 106.2(9)
C58 C57 C54 115.3(10)
N4 C57 C54 101.4(7)
C56 C57 C54 112.5(10)
N3 C54 C53 104.8(10)
N3 C54 C55 109.7(9)
C53 C54 C55 108.7(11)
N3 C54 C57 101.7(8)
C53 C54 C57 115.0(10)
C55 C54 C57 116.1(11)
O11 C38 C37 124.3(10)
O11 C38 C39 116.8(11)
C37 C38 C39 118.9(11)
C47 C46 C45 121.5(10)
C47 C46 H46 119.2
C45 C46 H46 119.2
C50 C45 C46 123.1(9)
C50 C45 H45 118.5
C46 C45 H45 118.5
O12 C36 C37 127.7(11)
O12 C36 C35 113.0(10)
C37 C36 C35 119.3(11)
C46 C47 C48 117.2(10)
C46 C47 H47 121.4
C48 C47 H47 121.4
C36 C37 C38 121.7(11)
C36 C37 H37 119.2
C38 C37 H37 119.2
O14 C31 C32 132.3(14)
O14 C31 C30 112.0(13)
C32 C31 C30 115.4(13)
C31 C32 C33 119.6(13)
C31 C32 H32 120.2
C33 C32 H32 120.2
O13 C33 C34 122.7(15)
O13 C33 C32 120.3(12)
C34 C33 C32 116.9(14)
C43 C42 C41 121.9(14)
C43 C42 H42 119.1
C41 C42 H42 119.1
C41 C40 H40A 109.5
C41 C40 H40B 109.5
H40A C40 H40B 109.5
C41 C40 H40C 109.5
H40A C40 H40C 109.5
H40B C40 H40C 109.5
F11 C44 F12 108.5(15)
F11 C44 F10 109.4(18)
F12 C44 F10 101.2(15)
F11 C44 C43 113.4(13)
F12 C44 C43 113.8(15)
F10 C44 C43 109.7(14)
C57 C58 H58A 109.5
C57 C58 H58B 109.5
H58A C58 H58B 109.5
C57 C58 H58C 109.5
H58A C58 H58C 109.5
H58B C58 H58C 109.5
C54 C55 H55A 109.5
C54 C55 H55B 109.5
H55A C55 H55B 109.5
C54 C55 H55C 109.5
H55A C55 H55C 109.5
H55B C55 H55C 109.5
C57 C56 H56A 109.5
C57 C56 H56B 109.5
H56A C56 H56B 109.5
C57 C56 H56C 109.5
H56A C56 H56C 109.5
H56B C56 H56C 109.5
C54 C53 H53A 109.5
C54 C53 H53B 109.5
H53A C53 H53B 109.5
C54 C53 H53C 109.5
H53A C53 H53C 109.5
H53B C53 H53C 109.5
F15 C30 F14 109.7(14)
F15 C30 F13 103.9(14)
F14 C30 F13 106.1(16)
F15 C30 C31 114.8(15)
F14 C30 C31 112.7(13)
F13 C30 C31 109.0(13)
F18 C35 F17 102.6(16)
F18 C35 F16 109.3(17)
F17 C35 F16 102.7(16)
F18 C35 C36 114.1(15)
F17 C35 C36 112.3(15)
F16 C35 C36 114.7(14)
C33 C34 H34A 109.5
C33 C34 H34B 109.5
H34A C34 H34B 109.5
C33 C34 H34C 109.5
H34A C34 H34C 109.5
H34B C34 H34C 109.5
O16 C43 C42 128.3(14)
O16 C43 C44 113.5(14)
C42 C43 C44 118.1(14)
O15 C41 C42 122.2(12)
O15 C41 C40 120.5(15)
C42 C41 C40 116.9(13)

loop_
_geom_bond_atom_site_label_1
_geom_bond_atom_site_label_2
_geom_bond_distance
Dy1 O2 2.323(6)
Dy1 O6 2.336(6)
Dy1 O3 2.340(6)
Dy1 O5 2.342(6)
Dy1 O7 2.364(5)
Dy1 O1 2.366(6)
Dy1 O4 2.370(6)
Dy1 N8 2.640(6)
F9 C20 1.297(14)
F5 C15 1.312(8)
F4 C15 1.325(8)
F6 C15 1.316(12)
F2 C29 1.320(16)
F3 C29 1.315(17)
F7 C20 1.341(15)
F8 C20 1.316(15)
F1 C29 1.284(14)
O8 N6 1.277(9)
O7 N5 1.276(8)
O4 C21 1.248(11)
O6 C18 1.284(11)
O2 C26 1.282(11)
O5 C16 1.264(10)
O1 C28 1.248(10)
O3 C23 1.269(13)
N7 C6 1.368(10)
N7 C7 1.377(10)
N7 H7 0.8602
N6 C8 1.361(10)
N6 C10 1.520(11)
N8 C7 1.327(9)
N8 C5 1.394(10)
N5 C8 1.327(10)
N5 C13 1.507(10)
C10 C11 1.534(14)
C10 C9 1.538(14)
C10 C13 1.551(12)
C13 C12 1.513(14)
C13 C14 1.554(15)
C8 C7 1.455(11)
C28 C27 1.367(13)
C28 C29 1.511(15)
C6 C5 1.399(11)
C6 C1 1.417(12)
C22 C23 1.390(16)
C22 C21 1.402(16)
C22 H22 0.9300
C5 C4 1.422(11)
C17 C16 1.361(14)
C17 C18 1.419(14)
C17 H17 0.9300
C26 C27 1.402(14)
C26 C25 1.558(17)
C11 H11A 0.9600
C11 H11B 0.9600
C11 H11C 0.9600
C9 H9A 0.9600
C9 H9B 0.9600
C9 H9C 0.9600
C19 C18 1.514(13)
C19 H19A 0.9600
C19 H19B 0.9600
C19 H19C 0.9600
C15 C16 1.493(14)
C12 H12A 0.9600
C12 H12B 0.9600
C12 H12C 0.9600
C14 H14A 0.9600
C14 H14B 0.9600
C14 H14C 0.9600
C25 H25A 0.9600
C25 H25B 0.9600
C25 H25C 0.9600
C4 C3 1.365(13)
C4 H4 0.9300
C1 C2 1.382(14)
C1 H1 0.9300
C27 H27 0.9300
C2 C3 1.395(15)
C2 H2A 0.9300
C21 C20 1.508(16)
C23 C24 1.540(16)
C24 H24A 0.9600
C24 H24B 0.9600
C24 H24C 0.9600
C3 H3 0.9300
Dy2 O14 2.315(7)
Dy2 O12 2.316(7)
Dy2 O13 2.318(8)
Dy2 O16 2.336(7)
Dy2 O11 2.358(7)
Dy2 O15 2.406(7)
Dy2 O10 2.436(7)
Dy2 N1 2.629(7)
F14 C30 1.321(18)
F17 C35 1.29(2)
F10 C44 1.349(10)
F12 C44 1.335(19)
F15 C30 1.309(16)
F13 C30 1.33(2)
F18 C35 1.27(2)
F16 C35 1.315(9)
F11 C44 1.326(10)
O10 N4 1.286(9)
O15 C41 1.233(15)
O12 C36 1.235(12)
O13 C33 1.244(16)
O16 C43 1.231(14)
O9 N3 1.281(10)
O14 C31 1.276(14)
O11 C38 1.286(12)
N4 C52 1.353(11)
N4 C57 1.494(12)
N1 C51 1.339(11)
N1 C48 1.424(11)
N3 C52 1.370(11)
N3 C54 1.494(12)
N2 C51 1.355(11)
N2 C49 1.391(12)
N2 H2 0.8603
C39 C38 1.499(15)
C39 H39A 0.9600
C39 H39B 0.9600
C39 H39C 0.9600
C51 C52 1.432(13)
C48 C49 1.378(13)
C48 C47 1.411(13)
C50 C49 1.386(13)
C50 C45 1.390(16)
C50 H50 0.9300
C57 C58 1.474(15)
C57 C56 1.531(18)
C57 C54 1.574(14)
C54 C53 1.516(17)
C54 C55 1.535(15)
C38 C37 1.412(16)
C46 C47 1.345(14)
C46 C45 1.410(17)
C46 H46 0.9300
C45 H45 0.9300
C36 C37 1.409(16)
C36 C35 1.505(18)
C47 H47 0.9300
C37 H37 0.9300
C31 C32 1.349(18)
C31 C30 1.547(19)
C32 C33 1.51(2)
C32 H32 0.9300
C33 C34 1.485(17)
C42 C43 1.379(19)
C42 C41 1.48(2)
C42 H42 0.9300
C40 C41 1.499(17)
C40 H40A 0.9600
C40 H40B 0.9600
C40 H40C 0.9600
C44 C43 1.53(2)
C58 H58A 0.9600
C58 H58B 0.9600
C58 H58C 0.9600
C55 H55A 0.9600
C55 H55B 0.9600
C55 H55C 0.9600
C56 H56A 0.9600
C56 H56B 0.9600
C56 H56C 0.9600
C53 H53A 0.9600
C53 H53B 0.9600
C53 H53C 0.9600
C34 H34A 0.9600
C34 H34B 0.9600
C34 H34C 0.9600

loop_
_geom_hbond_atom_site_label_D
_geom_hbond_atom_site_label_H
_geom_hbond_atom_site_label_A
_geom_hbond_distance_DH
_geom_hbond_distance_HA
_geom_hbond_distance_DA
_geom_hbond_angle_DHA
_geom_hbond_site_symmetry_A
N2 H2 O9 0.86 2.18 2.731(12) 121.5 .
N7 H7 O8 0.86 2.26 2.783(9) 119.3 .
N7 H7 O3 0.86 2.45 3.206(9) 146.2 4_566

loop_
_geom_torsion_atom_site_label_1
_geom_torsion_atom_site_label_2
_geom_torsion_atom_site_label_3
_geom_torsion_atom_site_label_4
_geom_torsion
O2 Dy1 O7 N5 111.9(6)
O6 Dy1 O7 N5 -152.8(6)
O3 Dy1 O7 N5 9.4(8)
O5 Dy1 O7 N5 -105.4(6)
O1 Dy1 O7 N5 173.1(7)
O4 Dy1 O7 N5 -29.4(6)
N8 Dy1 O7 N5 46.4(6)
O2 Dy1 O4 C21 36.9(10)
O6 Dy1 O4 C21 -74.0(9)
O3 Dy1 O4 C21 -13.3(8)
O5 Dy1 O4 C21 -133.6(9)
O7 Dy1 O4 C21 142.8(9)
O1 Dy1 O4 C21 176.2(7)
N8 Dy1 O4 C21 69.5(8)
O2 Dy1 O6 C18 126.0(8)
O3 Dy1 O6 C18 -149.6(8)
O5 Dy1 O6 C18 -29.9(8)
O7 Dy1 O6 C18 19.1(10)
O1 Dy1 O6 C18 51.4(8)
O4 Dy1 O6 C18 -89.8(8)
N8 Dy1 O6 C18 166.9(7)
O6 Dy1 O2 C26 -59.6(9)
O3 Dy1 O2 C26 -136.3(9)
O5 Dy1 O2 C26 -19.5(10)
O7 Dy1 O2 C26 81.5(9)
O1 Dy1 O2 C26 22.1(8)
O4 Dy1 O2 C26 175.7(8)
N8 Dy1 O2 C26 143.6(9)
O2 Dy1 O5 C16 -19.1(9)
O6 Dy1 O5 C16 21.8(7)
O3 Dy1 O5 C16 87.5(8)
O7 Dy1 O5 C16 -130.1(8)
O1 Dy1 O5 C16 -59.3(8)
O4 Dy1 O5 C16 151.4(8)
N8 Dy1 O5 C16 -173.3(7)
O2 Dy1 O1 C28 -22.3(7)
O6 Dy1 O1 C28 57.7(7)
O3 Dy1 O1 C28 18.9(9)
O5 Dy1 O1 C28 133.4(8)
O7 Dy1 O1 C28 -142.9(8)
O4 Dy1 O1 C28 -177.7(7)
N8 Dy1 O1 C28 -87.0(8)
O2 Dy1 O3 C23 -135.4(9)
O6 Dy1 O3 C23 145.7(9)
O5 Dy1 O3 C23 80.7(9)
O7 Dy1 O3 C23 -23.1(11)
O1 Dy1 O3 C23 -174.9(8)
O4 Dy1 O3 C23 16.3(9)
N8 Dy1 O3 C23 -58.5(9)
O2 Dy1 N8 C7 -150.6(6)
O6 Dy1 N8 C7 168.1(5)
O3 Dy1 N8 C7 125.3(6)
O5 Dy1 N8 C7 13.5(7)
O7 Dy1 N8 C7 -32.3(6)
O1 Dy1 N8 C7 -87.6(6)
O4 Dy1 N8 C7 49.2(6)
O2 Dy1 N8 C5 43.6(6)
O6 Dy1 N8 C5 2.3(9)
O3 Dy1 N8 C5 -40.5(7)
O5 Dy1 N8 C5 -152.3(6)
O7 Dy1 N8 C5 161.9(7)
O1 Dy1 N8 C5 106.6(7)
O4 Dy1 N8 C5 -116.6(7)
Dy1 O7 N5 C8 -42.9(11)
Dy1 O7 N5 C13 134.7(6)
O8 N6 C10 C11 50.2(12)
C8 N6 C10 C11 -135.3(9)
O8 N6 C10 C9 -67.9(11)
C8 N6 C10 C9 106.6(8)
O8 N6 C10 C13 173.3(8)
C8 N6 C10 C13 -12.2(10)
O7 N5 C13 C12 48.4(11)
C8 N5 C13 C12 -133.6(9)
O7 N5 C13 C10 168.9(7)
C8 N5 C13 C10 -13.2(10)
O7 N5 C13 C14 -70.0(10)
C8 N5 C13 C14 107.9(9)
N6 C10 C13 N5 14.0(9)
C11 C10 C13 N5 130.8(9)
C9 C10 C13 N5 -98.9(9)
N6 C10 C13 C12 130.1(8)
C11 C10 C13 C12 -113.1(10)
C9 C10 C13 C12 17.2(12)
N6 C10 C13 C14 -100.5(9)
C11 C10 C13 C14 16.2(12)
C9 C10 C13 C14 146.6(9)
O7 N5 C8 N6 -176.3(7)
C13 N5 C8 N6 5.9(10)
O7 N5 C8 C7 -0.2(13)
C13 N5 C8 C7 -177.9(8)
O8 N6 C8 N5 178.9(8)
C10 N6 C8 N5 4.5(10)
O8 N6 C8 C7 2.7(14)
C10 N6 C8 C7 -171.7(8)
Dy1 O1 C28 C27 18.1(14)
Dy1 O1 C28 C29 -165.0(8)
C7 N7 C6 C5 0.5(9)
C7 N7 C6 C1 -179.1(11)
C7 N8 C5 C6 1.8(9)
Dy1 N8 C5 C6 169.6(6)
C7 N8 C5 C4 178.2(9)
Dy1 N8 C5 C4 -13.9(13)
N7 C6 C5 N8 -1.4(10)
C1 C6 C5 N8 178.2(9)
N7 C6 C5 C4 -178.3(8)
C1 C6 C5 C4 1.2(14)
O1 C28 C29 F1 173.9(12)
C27 C28 C29 F1 -8.9(19)
O1 C28 C29 F3 47.1(14)
C27 C28 C29 F3 -135.6(11)
O1 C28 C29 F2 -67.6(14)
C27 C28 C29 F2 109.6(12)
Dy1 O2 C26 C27 -17.3(16)
Dy1 O2 C26 C25 167.1(8)
Dy1 O6 C18 C17 26.4(14)
Dy1 O6 C18 C19 -155.9(7)
C16 C17 C18 O6 -0.2(16)
C16 C17 C18 C19 -177.8(10)
Dy1 O5 C16 C17 -11.4(15)
Dy1 O5 C16 C15 168.9(6)
C18 C17 C16 O5 -7.1(17)
C18 C17 C16 C15 172.6(9)
F5 C15 C16 O5 95.9(12)
F6 C15 C16 O5 -30.3(13)
F4 C15 C16 O5 -144.6(11)
F5 C15 C16 C17 -83.9(13)
F6 C15 C16 C17 149.9(10)
F4 C15 C16 C17 35.6(14)
N8 C5 C4 C3 -178.6(9)
C6 C5 C4 C3 -2.4(13)
N7 C6 C1 C2 179.5(10)
C5 C6 C1 C2 0.0(16)
C5 N8 C7 N7 -1.5(9)
Dy1 N8 C7 N7 -170.5(5)
C5 N8 C7 C8 -174.9(8)
Dy1 N8 C7 C8 16.1(11)
C6 N7 C7 N8 0.7(10)
C6 N7 C7 C8 174.4(8)
N5 C8 C7 N8 10.8(13)
N6 C8 C7 N8 -173.6(8)
N5 C8 C7 N7 -162.1(8)
N6 C8 C7 N7 13.5(12)
O1 C28 C27 C26 -0.1(17)
C29 C28 C27 C26 -176.9(11)
O2 C26 C27 C28 -0.7(18)
C25 C26 C27 C28 174.6(11)
C6 C1 C2 C3 -0.1(18)
Dy1 O4 C21 C22 6.3(15)
Dy1 O4 C21 C20 -172.9(7)
C23 C22 C21 O4 7.0(17)
C23 C22 C21 C20 -173.8(11)
Dy1 O3 C23 C22 -12.3(16)
Dy1 O3 C23 C24 167.6(7)
C21 C22 C23 O3 -4.1(18)
C21 C22 C23 C24 176.0(11)
O4 C21 C20 F9 64.1(14)
C22 C21 C20 F9 -115.2(12)
O4 C21 C20 F8 -173.4(10)
C22 C21 C20 F8 7.3(16)
O4 C21 C20 F7 -55.1(13)
C22 C21 C20 F7 125.6(12)
C5 C4 C3 C2 2.4(16)
C1 C2 C3 C4 -1.1(19)
O14 Dy2 O10 N4 -119.6(7)
O12 Dy2 O10 N4 118.2(7)
O13 Dy2 O10 N4 25.7(9)
O16 Dy2 O10 N4 -23.3(7)
O11 Dy2 O10 N4 -176.6(7)
O15 Dy2 O10 N4 -96.6(7)
N1 Dy2 O10 N4 52.4(6)
O14 Dy2 O15 C41 -80.4(13)
O12 Dy2 O15 C41 -144.9(12)
O13 Dy2 O15 C41 -25.1(13)
O16 Dy2 O15 C41 29.7(12)
O11 Dy2 O15 C41 -170.1(13)
O10 Dy2 O15 C41 113.1(13)
N1 Dy2 O15 C41 70.9(13)
O14 Dy2 O12 C36 -81.3(12)
O13 Dy2 O12 C36 -153.3(12)
O16 Dy2 O12 C36 166.2(10)
O11 Dy2 O12 C36 3.5(11)
O15 Dy2 O12 C36 -22.3(14)
O10 Dy2 O12 C36 69.9(12)
N1 Dy2 O12 C36 132.0(12)
O14 Dy2 O13 C33 31.4(13)
O12 Dy2 O13 C33 127.0(13)
O16 Dy2 O13 C33 -77.8(13)
O11 Dy2 O13 C33 88.5(14)
O15 Dy2 O13 C33 -23.6(14)
O10 Dy2 O13 C33 -128.9(12)
N1 Dy2 O13 C33 -155.1(13)
O14 Dy2 O16 C43 32.9(12)
O12 Dy2 O16 C43 142.1(11)
O13 Dy2 O16 C43 100.2(12)
O11 Dy2 O16 C43 -66.0(13)
O15 Dy2 O16 C43 -33.0(12)
O10 Dy2 O16 C43 -111.8(12)
N1 Dy2 O16 C43 176.6(12)
O12 Dy2 O14 C31 -107.9(11)
O13 Dy2 O14 C31 -30.7(10)
O16 Dy2 O14 C31 36.5(11)
O11 Dy2 O14 C31 179.8(11)
O15 Dy2 O14 C31 102.1(11)
O10 Dy2 O14 C31 125.7(10)
N1 Dy2 O14 C31 -41.3(12)
O14 Dy2 O11 C38 89.8(10)
O12 Dy2 O11 C38 -3.5(9)
O13 Dy2 O11 C38 36.3(11)
O16 Dy2 O11 C38 -165.8(9)
O15 Dy2 O11 C38 162.2(10)
O10 Dy2 O11 C38 -118.7(10)
N1 Dy2 O11 C38 -64.1(10)
Dy2 O10 N4 C52 -47.0(11)
Dy2 O10 N4 C57 139.5(7)
O14 Dy2 N1 C51 132.7(7)
O12 Dy2 N1 C51 -155.7(8)
O13 Dy2 N1 C51 122.1(8)
O16 Dy2 N1 C51 45.5(8)
O11 Dy2 N1 C51 -96.4(8)
O15 Dy2 N1 C51 4.7(9)
O10 Dy2 N1 C51 -39.4(7)
O14 Dy2 N1 C48 -18.4(10)
O12 Dy2 N1 C48 53.2(8)
O13 Dy2 N1 C48 -29.0(8)
O16 Dy2 N1 C48 -105.7(8)
O11 Dy2 N1 C48 112.5(8)
O15 Dy2 N1 C48 -146.4(7)
O10 Dy2 N1 C48 169.4(8)
C48 N1 C51 N2 1.1(11)
Dy2 N1 C51 N2 -156.5(7)
C48 N1 C51 C52 179.8(9)
Dy2 N1 C51 C52 22.2(14)
C49 N2 C51 N1 -0.1(12)
C49 N2 C51 C52 -178.9(9)
O10 N4 C52 N3 -176.4(9)
C57 N4 C52 N3 -2.4(11)
O10 N4 C52 C51 0.3(15)
C57 N4 C52 C51 174.3(10)
O9 N3 C52 N4 175.0(10)
C54 N3 C52 N4 -10.1(12)
O9 N3 C52 C51 -1.8(17)
C54 N3 C52 C51 173.1(10)
N1 C51 C52 N4 10.4(16)
N2 C51 C52 N4 -171.0(9)
N1 C51 C52 N3 -173.4(10)
N2 C51 C52 N3 5.2(16)
C51 N1 C48 C49 -1.8(11)
Dy2 N1 C48 C49 153.5(7)
C51 N1 C48 C47 -179.5(11)
Dy2 N1 C48 C47 -24.3(15)
C47 C48 C49 C50 -1.1(16)
N1 C48 C49 C50 -179.1(9)
C47 C48 C49 N2 179.7(9)
N1 C48 C49 N2 1.7(11)
C45 C50 C49 C48 2.3(16)
C45 C50 C49 N2 -178.8(11)
C51 N2 C49 C48 -1.0(11)
C51 N2 C49 C50 179.9(10)
O10 N4 C57 C58 -51.5(13)
C52 N4 C57 C58 134.3(10)
O10 N4 C57 C56 69.2(12)
C52 N4 C57 C56 -105.1(10)
O10 N4 C57 C54 -173.1(8)
C52 N4 C57 C54 12.7(11)
O9 N3 C54 C53 72.1(14)
C52 N3 C54 C53 -102.8(11)
O9 N3 C54 C55 -44.3(16)
C52 N3 C54 C55 140.7(11)
O9 N3 C54 C57 -167.8(11)
C52 N3 C54 C57 17.2(12)
C58 C57 C54 N3 -133.1(10)
N4 C57 C54 N3 -16.7(10)
C56 C57 C54 N3 96.4(11)
C58 C57 C54 C53 -20.5(14)
N4 C57 C54 C53 95.9(11)
C56 C57 C54 C53 -151.0(11)
C58 C57 C54 C55 107.9(12)
N4 C57 C54 C55 -135.7(10)
C56 C57 C54 C55 -22.6(14)
Dy2 O11 C38 C37 2.1(17)
Dy2 O11 C38 C39 -176.5(7)
C49 C50 C45 C46 -1.7(17)
C47 C46 C45 C50 0(2)
Dy2 O12 C36 C37 -2(2)
Dy2 O12 C36 C35 -179.9(12)
C45 C46 C47 C48 1.4(18)
C49 C48 C47 C46 -0.8(16)
N1 C48 C47 C46 176.8(11)
O12 C36 C37 C38 -1(2)
C35 C36 C37 C38 176.1(15)
O11 C38 C37 C36 1(2)
C39 C38 C37 C36 180.0(12)
Dy2 O14 C31 C32 26(2)
Dy2 O14 C31 C30 -159.4(10)
O14 C31 C32 C33 1(3)
C30 C31 C32 C33 -173.3(13)
Dy2 O13 C33 C34 156.6(10)
Dy2 O13 C33 C32 -20(2)
C31 C32 C33 O13 -6(2)
C31 C32 C33 C34 177.3(13)
O14 C31 C30 F15 170.5(14)
C32 C31 C30 F15 -14(2)
O14 C31 C30 F14 -62.9(19)
C32 C31 C30 F14 112.9(17)
O14 C31 C30 F13 54.6(18)
C32 C31 C30 F13 -129.6(15)
O12 C36 C35 F18 -54(2)
C37 C36 C35 F18 128.2(16)
O12 C36 C35 F17 62.3(19)
C37 C36 C35 F17 -115.6(15)
O12 C36 C35 F16 179.1(16)
C37 C36 C35 F16 1(3)
Dy2 O16 C43 C42 29(2)
Dy2 O16 C43 C44 -151.9(9)
C41 C42 C43 O16 -2(3)
C41 C42 C43 C44 179.7(14)
F11 C44 C43 O16 -63.8(19)
F12 C44 C43 O16 171.4(14)
F10 C44 C43 O16 58.8(19)
F11 C44 C43 C42 115.0(17)
F12 C44 C43 C42 -10(2)
F10 C44 C43 C42 -122.4(18)
Dy2 O15 C41 C42 -20(2)
Dy2 O15 C41 C40 167.5(9)
C43 C42 C41 O15 -3(2)
C43 C42 C41 C40 169.6(15)
